data_1519250
loop_
_publ_author_name
'Butler, Ian. R.'
'Light, Mark E.'
'Hursthouse, Michael B.'

_publ_section_title
;
 C26H17BrFe
;
_journal_name_full 'Crystal Structure Report Archive'
_journal_page_first 720
_journal_year 2000
_chemical_formula_sum 'C26 H17 Br Fe'
_chemical_formula_weight 465.16
_space_group_IT_number 14
_symmetry_cell_setting monoclinic
_symmetry_space_group_name_Hall '-P 2ybc'
_symmetry_space_group_name_H-M 'P 1 21/c 1'
_atom_sites_solution_hydrogens geom
_atom_sites_solution_primary direct
_atom_sites_solution_secondary difmap
_cell_angle_alpha 90.00
_cell_angle_beta 96.538(2)
_cell_angle_gamma 90.00
_cell_formula_units_Z 4
_cell_length_a 10.2730(3)
_cell_length_b 16.4508(5)
_cell_length_c 11.1879(4)
_cell_measurement_reflns_used 9444
_cell_measurement_temperature 150(2)
_cell_measurement_theta_max 27.48
_cell_measurement_theta_min 2.91
_cell_volume 1878.45(10)
_computing_cell_refinement 'DENZO and COLLECT'
_computing_data_collection
;
'DENZO (Otwinowski and Minor, 1997) & COLLECT (Hooft, 1998) '
;
_computing_data_reduction 'DENZO and COLLECT'
_computing_molecular_graphics Ortep
_computing_publication_material SHELXL-97
_computing_structure_refinement 'SHELXL-97 (Sheldrick, 2008)'
_computing_structure_solution 'SHELXS-97 (Sheldrick, 2008)'
_diffrn_ambient_temperature 150(2)
_diffrn_measured_fraction_theta_full 0.996
_diffrn_measured_fraction_theta_max 0.996
_diffrn_measurement_device_type 'Enraf Nonius KappaCCD area detector'
_diffrn_measurement_method '\w and \f scans to fill Ewald sphere'
_diffrn_radiation_monochromator graphite
_diffrn_radiation_source 'Enraf Nonius FR591 rotating anode'
_diffrn_radiation_type MoK\a
_diffrn_radiation_wavelength 0.71073
_diffrn_reflns_av_R_equivalents 0.0660
_diffrn_reflns_av_sigmaI/netI 0.0539
_diffrn_reflns_limit_h_max 11
_diffrn_reflns_limit_h_min -12
_diffrn_reflns_limit_k_max 19
_diffrn_reflns_limit_k_min -19
_diffrn_reflns_limit_l_max 13
_diffrn_reflns_limit_l_min -12
_diffrn_reflns_number 13165
_diffrn_reflns_theta_full 25.03
_diffrn_reflns_theta_max 25.03
_diffrn_reflns_theta_min 3.08
_exptl_absorpt_coefficient_mu 2.939
_exptl_absorpt_correction_T_max 0.8670
_exptl_absorpt_correction_T_min 0.4726
_exptl_absorpt_correction_type empirical
_exptl_absorpt_process_details 'SORTAV (R.H. Blessing, 1995, 1997)'
_exptl_crystal_colour 'dark red'
_exptl_crystal_density_diffrn 1.645
_exptl_crystal_density_method 'not measured'
_exptl_crystal_description plate
_exptl_crystal_F_000 936
_exptl_crystal_size_max 0.30
_exptl_crystal_size_mid 0.10
_exptl_crystal_size_min 0.05
_refine_diff_density_max 0.851
_refine_diff_density_min -0.667
_refine_diff_density_rms 0.107
_refine_ls_extinction_coef 0.0029(8)
_refine_ls_extinction_expression Fc^*^=kFc[1+0.001xFc^2^\l^3^/sin(2\q)]^-1/4^
_refine_ls_extinction_method SHELXL
_refine_ls_goodness_of_fit_ref 1.069
_refine_ls_hydrogen_treatment constr
_refine_ls_matrix_type full
_refine_ls_number_parameters 254
_refine_ls_number_reflns 3299
_refine_ls_number_restraints 0
_refine_ls_restrained_S_all 1.069
_refine_ls_R_factor_all 0.0690
_refine_ls_R_factor_gt 0.0524
_refine_ls_shift/su_max 0.000
_refine_ls_shift/su_mean 0.000
_refine_ls_structure_factor_coef Fsqd
_refine_ls_weighting_details 'calc w=1/[\s^2^(Fo^2^)+(0.0717P)^2^+3.5742P] where P=(Fo^2^+2Fc^2^)/3'
_refine_ls_weighting_scheme calc
_refine_ls_wR_factor_gt 0.1405
_refine_ls_wR_factor_ref 0.1499
_reflns_number_gt 2580
_reflns_number_total 3299
_reflns_threshold_expression >2\s(I)
_cod_data_source_file eCrystal-720.cif
_cod_data_source_block s92
_cod_depositor_comments
;
Citation :
Butler, Ian. R. and Light, Mark E. and Hursthouse, Michael B. (2000) 
University of Southampton, Crystal Structure Report Archive. 
(doi:10.5258/ecrystals/720)

More at:
http://ecrystals.chem.soton.ac.uk/720/

The following automatic conversions were performed:

'_symmetry_cell_setting' value 'Monoclinic' changed to 'monoclinic'
according to the built-in table from CIF Core dictionary named
'cif_core.dic' version 2.4.1 from 2010-06-29.

'_exptl_absorpt_correction_type' value 'Empirical' changed to
'empirical' according to the built-in table from CIF Core dictionary
named 'cif_core.dic' version 2.4.1 from 2010-06-29.

Automatic conversion script
Id: cif_fix_values 3105 2015-03-04 15:46:00Z robertas 
;
_cod_original_sg_symbol_H-M P2(1)/c
_cod_database_code 1519250

loop_
_symmetry_equiv_pos_as_xyz
'x, y, z'
'-x, y+1/2, -z+1/2'
'-x, -y, -z'
'x, -y-1/2, z-1/2'

loop_
_atom_site_label
_atom_site_type_symbol
_atom_site_fract_x
_atom_site_fract_y
_atom_site_fract_z
_atom_site_U_iso_or_equiv
_atom_site_adp_type
_atom_site_occupancy
_atom_site_symmetry_multiplicity
_atom_site_calc_flag
_atom_site_refinement_flags
_atom_site_disorder_assembly
_atom_site_disorder_group
C1 C 1.4661(6) -0.3927(3) 0.5165(6) 0.0490(15) Uani 1 1 d . . .
H1 H 1.5166 -0.4234 0.5771 0.059 Uiso 1 1 calc R . .
C2 C 1.3704(6) -0.3355(3) 0.5362(6) 0.0480(14) Uani 1 1 d . . .
H2 H 1.3451 -0.3200 0.6120 0.058 Uiso 1 1 calc R . .
C3 C 1.3175(5) -0.3046(3) 0.4211(6) 0.0432(13) Uani 1 1 d . . .
H3 H 1.2498 -0.2652 0.4070 0.052 Uiso 1 1 calc R . .
C4 C 1.3826(5) -0.3424(3) 0.3330(5) 0.0444(13) Uani 1 1 d . . .
H4 H 1.3670 -0.3328 0.2489 0.053 Uiso 1 1 calc R . .
C5 C 1.4757(6) -0.3974(3) 0.3902(6) 0.0510(15) Uani 1 1 d . . .
H5 H 1.5336 -0.4311 0.3519 0.061 Uiso 1 1 calc R . .
C6 C 1.5948(5) -0.1937(3) 0.3565(5) 0.0380(12) Uani 1 1 d . . .
H6 H 1.5733 -0.1821 0.2734 0.046 Uiso 1 1 calc R . .
C7 C 1.6920(5) -0.2488(3) 0.4052(5) 0.0399(12) Uani 1 1 d . . .
H7 H 1.7468 -0.2807 0.3608 0.048 Uiso 1 1 calc R . .
C8 C 1.6937(5) -0.2480(3) 0.5312(5) 0.0402(13) Uani 1 1 d . . .
H8 H 1.7506 -0.2792 0.5861 0.048 Uiso 1 1 calc R . .
C9 C 1.5974(5) -0.1933(3) 0.5631(5) 0.0355(11) Uani 1 1 d . . .
H9 H 1.5780 -0.1818 0.6423 0.043 Uiso 1 1 calc R . .
C10 C 1.5338(5) -0.1582(3) 0.4533(4) 0.0322(11) Uani 1 1 d . . .
C11 C 1.4296(5) -0.1014(3) 0.4446(5) 0.0359(12) Uani 1 1 d . . .
C12 C 1.3410(5) -0.0540(3) 0.4377(5) 0.0344(11) Uani 1 1 d . . .
C13 C 1.2387(5) 0.0047(3) 0.4316(4) 0.0294(10) Uani 1 1 d . . .
C14 C 1.1949(5) 0.0354(3) 0.5367(4) 0.0316(11) Uani 1 1 d . . .
C15 C 1.2498(6) 0.0077(3) 0.6527(5) 0.0386(12) Uani 1 1 d . . .
H15 H 1.3178 -0.0317 0.6583 0.046 Uiso 1 1 calc R . .
C16 C 1.2077(6) 0.0361(4) 0.7540(5) 0.0452(14) Uani 1 1 d . . .
H16 H 1.2458 0.0169 0.8301 0.054 Uiso 1 1 calc R . .
C17 C 1.1061(6) 0.0949(4) 0.7472(5) 0.0455(14) Uani 1 1 d . . .
H17 H 1.0755 0.1141 0.8190 0.055 Uiso 1 1 calc R . .
C18 C 1.0523(5) 0.1240(3) 0.6396(5) 0.0430(13) Uani 1 1 d . . .
H18 H 0.9855 0.1641 0.6371 0.052 Uiso 1 1 calc R . .
C19 C 1.0943(5) 0.0956(3) 0.5304(4) 0.0302(11) Uani 1 1 d . . .
C20 C 1.0426(5) 0.1233(3) 0.4155(5) 0.0323(11) Uani 1 1 d . . .
C21 C 1.0824(5) 0.0923(3) 0.3093(4) 0.0314(11) Uani 1 1 d . . .
C22 C 1.0271(6) 0.1175(3) 0.1923(5) 0.0412(13) Uani 1 1 d . . .
H22 H 0.9612 0.1583 0.1843 0.049 Uiso 1 1 calc R . .
C23 C 1.0679(6) 0.0838(4) 0.0928(5) 0.0507(15) Uani 1 1 d . . .
H23 H 1.0292 0.1011 0.0159 0.061 Uiso 1 1 calc R . .
C24 C 1.1658(6) 0.0241(4) 0.1000(5) 0.0503(15) Uani 1 1 d . . .
H24 H 1.1933 0.0016 0.0289 0.060 Uiso 1 1 calc R . .
C25 C 1.2211(5) -0.0013(3) 0.2103(5) 0.0387(12) Uani 1 1 d . . .
H25 H 1.2873 -0.0418 0.2154 0.046 Uiso 1 1 calc R . .
C26 C 1.1817(5) 0.0318(3) 0.3172(4) 0.0308(11) Uani 1 1 d . . .
Fe1 Fe 1.51258(7) -0.28173(4) 0.45199(7) 0.0320(2) Uani 1 1 d . . .
Br1 Br 0.91504(6) 0.20889(3) 0.40516(6) 0.0480(2) Uani 1 1 d . . .

loop_
_atom_site_aniso_label
_atom_site_aniso_U_11
_atom_site_aniso_U_22
_atom_site_aniso_U_33
_atom_site_aniso_U_23
_atom_site_aniso_U_13
_atom_site_aniso_U_12
C1 0.047(3) 0.028(3) 0.071(4) 0.011(3) 0.000(3) -0.006(2)
C2 0.045(3) 0.035(3) 0.066(4) 0.006(3) 0.014(3) -0.009(2)
C3 0.024(3) 0.037(3) 0.067(4) -0.006(3) 0.000(3) -0.001(2)
C4 0.042(3) 0.039(3) 0.052(3) -0.007(3) 0.006(3) -0.007(2)
C5 0.050(4) 0.025(3) 0.078(5) -0.005(3) 0.011(3) -0.007(2)
C6 0.040(3) 0.031(2) 0.043(3) 0.003(2) 0.002(2) -0.012(2)
C7 0.031(3) 0.033(3) 0.057(4) -0.003(2) 0.012(3) -0.003(2)
C8 0.030(3) 0.030(3) 0.059(4) 0.008(2) -0.001(2) -0.005(2)
C9 0.037(3) 0.034(2) 0.035(3) -0.001(2) 0.001(2) -0.007(2)
C10 0.035(3) 0.025(2) 0.036(3) 0.002(2) 0.002(2) -0.0082(19)
C11 0.042(3) 0.026(2) 0.039(3) -0.002(2) 0.001(2) -0.007(2)
C12 0.043(3) 0.024(2) 0.036(3) -0.002(2) 0.004(2) -0.004(2)
C13 0.035(3) 0.022(2) 0.030(2) 0.0004(19) 0.003(2) -0.0035(19)
C14 0.038(3) 0.026(2) 0.030(3) 0.0037(19) 0.001(2) -0.008(2)
C15 0.046(3) 0.034(3) 0.035(3) 0.005(2) -0.001(2) -0.007(2)
C16 0.051(4) 0.053(3) 0.030(3) 0.009(2) -0.004(3) -0.020(3)
C17 0.054(4) 0.058(3) 0.027(3) -0.009(2) 0.013(2) -0.021(3)
C18 0.041(3) 0.042(3) 0.048(3) -0.010(3) 0.013(3) -0.009(2)
C19 0.032(3) 0.026(2) 0.031(3) 0.0007(19) 0.001(2) -0.0074(19)
C20 0.031(3) 0.025(2) 0.041(3) -0.001(2) 0.005(2) -0.0009(19)
C21 0.035(3) 0.028(2) 0.029(2) 0.0055(19) -0.004(2) -0.007(2)
C22 0.046(3) 0.039(3) 0.035(3) 0.007(2) -0.006(2) -0.005(2)
C23 0.056(4) 0.060(4) 0.033(3) 0.013(3) -0.006(3) -0.011(3)
C24 0.056(4) 0.066(4) 0.030(3) -0.007(3) 0.010(3) -0.014(3)
C25 0.042(3) 0.040(3) 0.035(3) -0.004(2) 0.011(2) -0.007(2)
C26 0.033(3) 0.028(2) 0.031(3) -0.0012(19) 0.001(2) -0.0056(19)
Fe1 0.0299(4) 0.0223(4) 0.0432(4) 0.0019(3) 0.0013(3) -0.0026(3)
Br1 0.0387(4) 0.0436(4) 0.0609(4) -0.0072(3) 0.0024(3) 0.0108(2)

loop_
_atom_type_symbol
_atom_type_description
_atom_type_scat_dispersion_real
_atom_type_scat_dispersion_imag
_atom_type_scat_source
C C 0.0033 0.0016 'International Tables Vol C Tables 4.2.6.8 and 6.1.1.4'
H H 0.0000 0.0000 'International Tables Vol C Tables 4.2.6.8 and 6.1.1.4'
Fe Fe 0.3463 0.8444 'International Tables Vol C Tables 4.2.6.8 and 6.1.1.4'
Br Br -0.2901 2.4595 'International Tables Vol C Tables 4.2.6.8 and 6.1.1.4'

loop_
_geom_angle_atom_site_label_1
_geom_angle_atom_site_label_2
_geom_angle_atom_site_label_3
_geom_angle
_geom_angle_site_symmetry_1
_geom_angle_site_symmetry_3
C2 C1 C5 108.8(5) . .
C2 C1 Fe1 69.5(3) . .
C5 C1 Fe1 69.7(3) . .
C2 C1 H1 125.6 . .
C5 C1 H1 125.6 . .
Fe1 C1 H1 126.7 . .
C1 C2 C3 107.4(6) . .
C1 C2 Fe1 70.3(3) . .
C3 C2 Fe1 69.3(3) . .
C1 C2 H2 126.3 . .
C3 C2 H2 126.3 . .
Fe1 C2 H2 125.6 . .
C4 C3 C2 108.2(5) . .
C4 C3 Fe1 70.1(3) . .
C2 C3 Fe1 69.3(3) . .
C4 C3 H3 125.9 . .
C2 C3 H3 125.9 . .
Fe1 C3 H3 126.3 . .
C3 C4 C5 108.6(5) . .
C3 C4 Fe1 69.6(3) . .
C5 C4 Fe1 70.1(3) . .
C3 C4 H4 125.7 . .
C5 C4 H4 125.7 . .
Fe1 C4 H4 126.2 . .
C4 C5 C1 107.1(5) . .
C4 C5 Fe1 69.4(3) . .
C1 C5 Fe1 69.3(3) . .
C4 C5 H5 126.5 . .
C1 C5 H5 126.5 . .
Fe1 C5 H5 126.4 . .
C7 C6 C10 108.7(5) . .
C7 C6 Fe1 70.1(3) . .
C10 C6 Fe1 69.6(3) . .
C7 C6 H6 125.7 . .
C10 C6 H6 125.7 . .
Fe1 C6 H6 126.3 . .
C8 C7 C6 107.9(5) . .
C8 C7 Fe1 69.8(3) . .
C6 C7 Fe1 69.5(3) . .
C8 C7 H7 126.0 . .
C6 C7 H7 126.0 . .
Fe1 C7 H7 126.2 . .
C7 C8 C9 109.3(5) . .
C7 C8 Fe1 69.9(3) . .
C9 C8 Fe1 69.7(3) . .
C7 C8 H8 125.4 . .
C9 C8 H8 125.4 . .
Fe1 C8 H8 126.6 . .
C8 C9 C10 107.5(5) . .
C8 C9 Fe1 69.9(3) . .
C10 C9 Fe1 69.3(3) . .
C8 C9 H9 126.2 . .
C10 C9 H9 126.2 . .
Fe1 C9 H9 126.2 . .
C11 C10 C6 127.5(5) . .
C11 C10 C9 126.0(5) . .
C6 C10 C9 106.6(4) . .
C11 C10 Fe1 125.2(3) . .
C6 C10 Fe1 69.3(3) . .
C9 C10 Fe1 69.3(3) . .
C12 C11 C10 179.4(6) . .
C11 C12 C13 177.9(5) . .
C14 C13 C26 120.3(4) . .
C14 C13 C12 120.7(4) . .
C26 C13 C12 118.9(4) . .
C13 C14 C19 120.6(4) . .
C13 C14 C15 121.1(5) . .
C19 C14 C15 118.3(5) . .
C16 C15 C14 121.6(5) . .
C16 C15 H15 119.2 . .
C14 C15 H15 119.2 . .
C15 C16 C17 119.9(5) . .
C15 C16 H16 120.1 . .
C17 C16 H16 120.1 . .
C18 C17 C16 120.8(5) . .
C18 C17 H17 119.6 . .
C16 C17 H17 119.6 . .
C17 C18 C19 121.0(5) . .
C17 C18 H18 119.5 . .
C19 C18 H18 119.5 . .
C20 C19 C18 124.0(5) . .
C20 C19 C14 117.7(4) . .
C18 C19 C14 118.3(4) . .
C21 C20 C19 122.8(4) . .
C21 C20 Br1 118.8(4) . .
C19 C20 Br1 118.4(4) . .
C20 C21 C26 118.8(4) . .
C20 C21 C22 123.3(5) . .
C26 C21 C22 117.9(5) . .
C23 C22 C21 120.5(5) . .
C23 C22 H22 119.8 . .
C21 C22 H22 119.8 . .
C22 C23 C24 121.9(5) . .
C22 C23 H23 119.1 . .
C24 C23 H23 119.1 . .
C25 C24 C23 119.3(6) . .
C25 C24 H24 120.4 . .
C23 C24 H24 120.4 . .
C24 C25 C26 121.1(5) . .
C24 C25 H25 119.4 . .
C26 C25 H25 119.4 . .
C25 C26 C13 120.9(5) . .
C25 C26 C21 119.3(4) . .
C13 C26 C21 119.7(5) . .
C2 Fe1 C3 41.4(2) . .
C2 Fe1 C4 68.7(2) . .
C3 Fe1 C4 40.2(2) . .
C2 Fe1 C6 156.4(2) . .
C3 Fe1 C6 120.2(2) . .
C4 Fe1 C6 106.6(2) . .
C2 Fe1 C1 40.1(2) . .
C3 Fe1 C1 68.2(2) . .
C4 Fe1 C1 68.3(2) . .
C6 Fe1 C1 161.6(2) . .
C2 Fe1 C9 107.9(2) . .
C3 Fe1 C9 125.5(2) . .
C4 Fe1 C9 161.7(2) . .
C6 Fe1 C9 68.9(2) . .
C1 Fe1 C9 121.5(2) . .
C2 Fe1 C10 120.8(2) . .
C3 Fe1 C10 106.7(2) . .
C4 Fe1 C10 123.6(2) . .
C6 Fe1 C10 41.2(2) . .
C1 Fe1 C10 156.4(2) . .
C9 Fe1 C10 41.41(19) . .
C2 Fe1 C8 125.8(2) . .
C3 Fe1 C8 163.0(2) . .
C4 Fe1 C8 155.9(2) . .
C6 Fe1 C8 67.9(2) . .
C1 Fe1 C8 109.1(2) . .
C9 Fe1 C8 40.4(2) . .
C10 Fe1 C8 68.63(19) . .
C2 Fe1 C5 68.6(3) . .
C3 Fe1 C5 68.2(2) . .
C4 Fe1 C5 40.6(2) . .
C6 Fe1 C5 123.8(2) . .
C1 Fe1 C5 41.0(3) . .
C9 Fe1 C5 156.6(2) . .
C10 Fe1 C5 160.6(2) . .
C8 Fe1 C5 121.6(2) . .
C2 Fe1 C7 162.1(2) . .
C3 Fe1 C7 155.0(2) . .
C4 Fe1 C7 120.4(2) . .
C6 Fe1 C7 40.4(2) . .
C1 Fe1 C7 125.6(2) . .
C9 Fe1 C7 68.4(2) . .
C10 Fe1 C7 68.9(2) . .
C8 Fe1 C7 40.2(2) . .
C5 Fe1 C7 107.3(2) . .

loop_
_geom_bond_atom_site_label_1
_geom_bond_atom_site_label_2
_geom_bond_distance
_geom_bond_site_symmetry_2
C1 C2 1.396(8) .
C1 C5 1.430(9) .
C1 Fe1 2.039(5) .
C1 H1 0.9500 .
C2 C3 1.434(9) .
C2 Fe1 2.029(6) .
C2 H2 0.9500 .
C3 C4 1.398(8) .
C3 Fe1 2.030(5) .
C3 H3 0.9500 .
C4 C5 1.415(8) .
C4 Fe1 2.036(5) .
C4 H4 0.9500 .
C5 Fe1 2.045(5) .
C5 H5 0.9500 .
C6 C7 1.411(7) .
C6 C10 1.435(8) .
C6 Fe1 2.039(5) .
C6 H6 0.9500 .
C7 C8 1.407(9) .
C7 Fe1 2.046(5) .
C7 H7 0.9500 .
C8 C9 1.412(8) .
C8 Fe1 2.044(5) .
C8 H8 0.9500 .
C9 C10 1.444(7) .
C9 Fe1 2.042(5) .
C9 H9 0.9500 .
C10 C11 1.416(7) .
C10 Fe1 2.043(5) .
C11 C12 1.195(7) .
C12 C13 1.422(7) .
C13 C14 1.401(7) .
C13 C26 1.418(7) .
C14 C19 1.427(7) .
C14 C15 1.429(7) .
C15 C16 1.343(8) .
C15 H15 0.9500 .
C16 C17 1.418(9) .
C16 H16 0.9500 .
C17 C18 1.354(8) .
C17 H17 0.9500 .
C18 C19 1.420(8) .
C18 H18 0.9500 .
C19 C20 1.410(7) .
C20 C21 1.396(7) .
C20 Br1 1.918(5) .
C21 C26 1.421(7) .
C21 C22 1.428(7) .
C22 C23 1.351(9) .
C22 H22 0.9500 .
C23 C24 1.402(9) .
C23 H23 0.9500 .
C24 C25 1.364(8) .
C24 H24 0.9500 .
C25 C26 1.414(7) .
C25 H25 0.9500 .
